data_7027771
loop_
_publ_author_name
'King, Jason D.'
'Mays, Martin J.'
'Pateman, Giles E.'
'Raithby, Paul R.'
'Rennie, Moira A.'
'Solan, Gregory A.'
'Choi, Nick'
'Conole, Gr\'ainne'
'McPartlin, Mary'

_publ_section_title
;
 The formation and transformation of metallacycles containing phosphorus
 or sulfur on molybdenum-- or tungsten--cobalt mixed-metal
 backbones&#x200A;&#x2021;
;
_journal_issue 24
_journal_name_full 'Journal of the Chemical Society, Dalton Transactions'
_journal_page_first 4447
_journal_paper_doi 10.1039/a906607a
_journal_year 1999
_chemical_formula_sum 'C32 H39 Co Mo O9 P2 S'
_chemical_formula_weight 816.50
_chemical_name_systematic
; 
 ? 
;
_space_group_IT_number 14
_symmetry_cell_setting monoclinic
_symmetry_space_group_name_Hall '-P 2yn'
_symmetry_space_group_name_H-M 'P 1 21/n 1'
_atom_sites_solution_hydrogens geom
_atom_sites_solution_primary direct
_atom_sites_solution_secondary difmap
_audit_creation_method SHELXL
_cell_angle_alpha 90.00
_cell_angle_beta 94.33(3)
_cell_angle_gamma 90.00
_cell_formula_units_Z 4
_cell_length_a 11.148(2)
_cell_length_b 18.141(4)
_cell_length_c 17.411(3)
_cell_measurement_temperature 293(2)
_cell_volume 3511.1(12)
_computing_structure_refinement 'SHELXL-93 (Sheldrick, 1993)'
_computing_structure_solution 'SHELXS-86 (Sheldrick, 1990)'
_diffrn_ambient_temperature 293(2)
_diffrn_radiation_monochromator graphite
_diffrn_radiation_source 'fine-focus sealed tube'
_diffrn_radiation_type MoK\a
_diffrn_radiation_wavelength 0.71073
_diffrn_reflns_av_R_equivalents 0.0263
_diffrn_reflns_av_sigmaI/netI 0.0417
_diffrn_reflns_limit_h_max 11
_diffrn_reflns_limit_h_min -12
_diffrn_reflns_limit_k_max 19
_diffrn_reflns_limit_k_min 0
_diffrn_reflns_limit_l_max 18
_diffrn_reflns_limit_l_min 0
_diffrn_reflns_number 4725
_diffrn_reflns_theta_max 22.50
_diffrn_reflns_theta_min 3.57
_exptl_absorpt_coefficient_mu 1.031
_exptl_crystal_density_diffrn 1.545
_exptl_crystal_F_000 1672
_exptl_crystal_size_max 0.32
_exptl_crystal_size_mid 0.29
_exptl_crystal_size_min 0.27
_refine_diff_density_max 0.493
_refine_diff_density_min -0.452
_refine_diff_density_rms 0.124
_refine_ls_extinction_method none
_refine_ls_goodness_of_fit_all 1.196
_refine_ls_goodness_of_fit_obs 1.108
_refine_ls_matrix_type full
_refine_ls_number_parameters 432
_refine_ls_number_reflns 4548
_refine_ls_number_restraints 0
_refine_ls_restrained_S_all 1.226
_refine_ls_restrained_S_obs 1.108
_refine_ls_R_factor_all 0.0623
_refine_ls_R_factor_obs 0.0410
_refine_ls_shift/esd_max -0.005
_refine_ls_shift/esd_mean 0.000
_refine_ls_structure_factor_coef Fsqd
_refine_ls_weighting_details 'w=1/[\s^2^(Fo^2^)+(0.0846P)^2^+0.0000P] where P=(Fo^2^+2Fc^2^)/3'
_refine_ls_weighting_scheme calc
_refine_ls_wR_factor_all 0.1455
_refine_ls_wR_factor_obs 0.1150
_reflns_number_observed 3568
_reflns_number_total 4557
_reflns_observed_criterion >2sigma(I)
_cod_data_source_file 906607asup1.cif
_cod_data_source_block giles02
_cod_depositor_comments
;
The following automatic conversions were performed:

'_symmetry_cell_setting' value 'Monoclinic' changed to 'monoclinic'
according to /home/saulius/struct/CIF-dictionaries/cif_core.dic
dictionary named 'cif_core.dic' version 2.4.2 from 2011-04-26.

Automatic conversion script
Id: cif_fix_values 1891 2012-01-12 08:04:46Z andrius 

The following automatic conversions were performed:

'_refine_ls_weighting_scheme' value 'calc
w=1/[\s^2^(Fo^2^)+(0.0846P)^2^+0.0000P] where P=(Fo^2^+2Fc^2^)/3' was
changed to 'calc'. New tag '_refine_ls_weighting_details' was
created. The value of the new tag was set to
'w=1/[\s^2^(Fo^2^)+(0.0846P)^2^+0.0000P] where P=(Fo^2^+2Fc^2^)/3'.

Automatic conversion script
Id: cif_fix_values 3143 2015-03-26 13:38:13Z robertas 
;
_cod_original_sg_symbol_H-M P2(1)/n
_cod_database_code 7027771

loop_
_symmetry_equiv_pos_as_xyz
'x, y, z'
'-x+1/2, y+1/2, -z+1/2'
'-x, -y, -z'
'x-1/2, -y-1/2, z-1/2'

loop_
_atom_site_aniso_label
_atom_site_aniso_U_11
_atom_site_aniso_U_22
_atom_site_aniso_U_33
_atom_site_aniso_U_23
_atom_site_aniso_U_13
_atom_site_aniso_U_12
Mo1 0.0276(3) 0.0257(3) 0.0354(4) -0.0025(2) 0.0033(2) -0.0009(2)
Co1 0.0211(5) 0.0269(5) 0.0329(5) -0.0017(4) 0.0022(3) 0.0004(3)
P1 0.0260(9) 0.0377(10) 0.0361(10) 0.0002(8) 0.0040(7) -0.0022(8)
P2 0.0258(9) 0.0323(9) 0.0327(9) -0.0009(7) 0.0011(7) 0.0006(7)
S1 0.0292(9) 0.0376(10) 0.0332(9) -0.0005(7) 0.0009(7) 0.0030(7)
C1 0.024(3) 0.034(4) 0.037(4) 0.003(3) -0.003(3) 0.001(3)
C2 0.025(4) 0.053(5) 0.047(5) 0.003(4) 0.001(3) -0.003(3)
C3 0.057(6) 0.100(7) 0.079(6) 0.002(6) -0.011(5) -0.043(5)
C4 0.020(3) 0.033(3) 0.034(4) -0.002(3) 0.001(3) -0.001(3)
C5 0.024(4) 0.036(4) 0.039(4) -0.001(3) 0.002(3) -0.004(3)
C6 0.048(5) 0.064(5) 0.060(5) -0.013(4) 0.021(4) 0.014(4)
C7 0.041(4) 0.041(4) 0.041(4) 0.001(3) 0.002(4) -0.003(3)
C8 0.034(4) 0.035(4) 0.043(4) -0.002(3) 0.005(3) 0.002(3)
C9 0.073(15) 0.069(13) 0.072(15) -0.017(11) 0.055(13) -0.010(13)
C9' 0.059(14) 0.090(16) 0.058(13) -0.015(11) 0.012(12) 0.000(13)
C10 0.038(5) 0.104(7) 0.063(6) 0.004(5) -0.010(4) -0.030(5)
C11 0.077(7) 0.042(5) 0.104(8) 0.014(5) 0.011(6) -0.004(5)
C12 0.043(4) 0.051(5) 0.039(4) 0.010(3) -0.008(3) 0.007(4)
C13 0.063(6) 0.070(6) 0.061(5) 0.025(4) 0.011(4) 0.000(5)
C14 0.060(5) 0.055(5) 0.058(5) 0.003(4) -0.012(4) 0.025(4)
C15 0.061(5) 0.062(5) 0.056(5) 0.002(4) -0.024(4) -0.001(4)
O2 0.057(3) 0.069(4) 0.043(3) -0.016(3) -0.004(3) -0.014(3)
O3 0.036(3) 0.077(4) 0.054(3) -0.013(3) -0.002(3) -0.021(3)
O5 0.029(3) 0.092(4) 0.058(3) -0.001(3) 0.000(2) 0.024(3)
O6 0.032(3) 0.062(3) 0.046(3) -0.010(2) 0.006(2) 0.011(2)
O7 0.062(4) 0.075(4) 0.068(4) 0.012(3) 0.026(3) -0.013(3)
O8 0.075(4) 0.046(3) 0.076(4) -0.019(3) 0.015(3) 0.017(3)
O9 0.051(3) 0.075(4) 0.055(3) 0.009(3) 0.019(3) 0.026(3)
O10 0.031(3) 0.056(3) 0.042(3) -0.001(2) -0.002(2) -0.015(2)
O11 0.047(3) 0.049(3) 0.053(3) 0.014(2) 0.005(2) -0.007(2)
C21 0.024(3) 0.035(4) 0.040(4) 0.003(3) 0.000(3) -0.001(3)
C22 0.035(4) 0.046(4) 0.043(4) 0.003(3) -0.003(3) 0.002(3)
C23 0.041(5) 0.048(5) 0.067(6) 0.011(4) 0.008(4) 0.011(4)
C24 0.036(4) 0.054(5) 0.071(6) 0.013(4) -0.017(4) 0.007(4)
C25 0.046(5) 0.053(5) 0.056(5) 0.005(4) -0.011(4) 0.002(4)
C26 0.036(4) 0.043(4) 0.042(4) 0.001(3) -0.003(3) -0.002(3)
C31 0.033(4) 0.039(4) 0.031(4) -0.003(3) -0.003(3) 0.003(3)
C32 0.049(5) 0.045(4) 0.041(4) 0.006(3) 0.005(3) -0.001(4)
C33 0.074(6) 0.066(6) 0.050(5) -0.005(4) 0.021(4) -0.001(5)
C34 0.061(5) 0.080(6) 0.040(5) -0.015(4) 0.016(4) 0.000(5)
C35 0.056(5) 0.056(5) 0.062(5) -0.018(4) 0.005(4) -0.004(4)
C36 0.035(4) 0.046(4) 0.044(4) -0.009(3) 0.009(3) -0.005(3)
C41 0.060(5) 0.044(5) 0.056(5) -0.019(4) 0.011(4) 0.009(4)
C42 0.046(5) 0.032(4) 0.072(6) -0.006(4) 0.020(4) 0.005(3)
C43 0.048(5) 0.031(4) 0.072(5) -0.002(4) -0.002(4) 0.014(4)
C44 0.064(6) 0.027(4) 0.076(6) 0.004(4) 0.019(5) 0.008(4)
C45 0.052(5) 0.030(4) 0.077(6) -0.016(4) 0.006(5) -0.002(4)

loop_
_atom_site_label
_atom_site_type_symbol
_atom_site_fract_x
_atom_site_fract_y
_atom_site_fract_z
_atom_site_U_iso_or_equiv
_atom_site_thermal_displace_type
_atom_site_occupancy
_atom_site_calc_flag
_atom_site_refinement_flags
_atom_site_disorder_group
Mo1 Mo 0.10343(5) 0.49342(3) 0.76661(3) 0.0295(2) Uani 1 d . .
Co1 Co 0.04830(7) 0.34859(4) 0.78265(5) 0.0270(3) Uani 1 d . .
P1 P -0.12857(15) 0.31216(9) 0.80858(10) 0.0332(4) Uani 1 d . .
P2 P -0.00902(15) 0.41291(9) 0.67857(9) 0.0303(4) Uani 1 d . .
S1 S 0.11040(14) 0.38468(9) 0.90880(9) 0.0334(4) Uani 1 d . .
C1 C 0.2175(5) 0.4288(3) 0.8515(4) 0.0316(15) Uani 1 d . .
C2 C 0.3133(6) 0.4750(4) 0.8910(4) 0.042(2) Uani 1 d . .
C3 C 0.4962(8) 0.5385(5) 0.8764(5) 0.079(3) Uani 1 d . .
H3A H 0.5392(8) 0.5580(5) 0.8352(5) 0.119 Uiso 1 d R .
H3B H 0.5513(8) 0.5131(5) 0.9123(5) 0.119 Uiso 1 d R .
H3C H 0.4589(8) 0.5781(5) 0.9023(5) 0.119 Uiso 1 d R .
C4 C 0.2106(5) 0.3960(3) 0.7763(3) 0.0289(14) Uani 1 d . .
C5 C 0.3091(6) 0.3598(4) 0.7401(4) 0.033(2) Uani 1 d . .
C6 C 0.3689(7) 0.3136(4) 0.6208(5) 0.056(2) Uani 1 d . .
H6A H 0.3368(7) 0.3095(4) 0.5682(5) 0.085 Uiso 1 d R .
H6B H 0.3772(7) 0.2653(4) 0.6431(5) 0.085 Uiso 1 d R .
H6C H 0.4463(7) 0.3371(4) 0.6225(5) 0.085 Uiso 1 d R .
C7 C 0.2342(7) 0.5148(4) 0.7015(4) 0.041(2) Uani 1 d . .
C8 C 0.0994(6) 0.2631(4) 0.7504(4) 0.037(2) Uani 1 d . .
C9 C -0.2842(19) 0.3661(12) 0.9114(13) 0.069(6) Uani 0.50 d P 1
H9A H -0.2601(75) 0.3264(45) 0.9457(42) 0.103 Uiso 0.50 calc PR 1
H9B H -0.3653(25) 0.3581(74) 0.8905(14) 0.103 Uiso 0.50 calc PR 1
H9C H -0.2795(90) 0.4119(28) 0.9391(48) 0.103 Uiso 0.50 calc PR 1
C9' C -0.2101(18) 0.3768(14) 0.9315(12) 0.069(6) Uani 0.50 d P 2
H9'1 H -0.1556(89) 0.4154(49) 0.9486(15) 0.103 Uiso 0.50 calc PR 2
H9'2 H -0.1856(112) 0.3315(26) 0.9564(13) 0.103 Uiso 0.50 calc PR 2
H9'3 H -0.2899(31) 0.3892(71) 0.9442(14) 0.103 Uiso 0.50 calc PR 2
C10 C -0.3322(6) 0.2664(5) 0.7341(5) 0.069(3) Uani 1 d . .
H10A H -0.3567(16) 0.2404(30) 0.6875(17) 0.103 Uiso 1 calc R .
H10B H -0.3802(8) 0.3101(6) 0.7375(35) 0.103 Uiso 1 calc R .
H10C H -0.3429(11) 0.2352(27) 0.7776(20) 0.103 Uiso 1 calc R .
C11 C -0.1032(8) 0.1707(4) 0.8457(6) 0.074(3) Uani 1 d . .
H11A H -0.1393(47) 0.1355(5) 0.8781(25) 0.112 Uiso 1 calc R .
H11B H -0.0172(9) 0.1661(11) 0.8522(35) 0.112 Uiso 1 calc R .
H11C H -0.1301(50) 0.1615(13) 0.7929(12) 0.112 Uiso 1 calc R .
C12 C 0.1886(6) 0.3092(4) 0.9698(4) 0.045(2) Uani 1 d . .
C13 C 0.0866(7) 0.2739(5) 1.0105(5) 0.065(2) Uani 1 d . .
H13A H 0.0507(33) 0.3100(9) 1.0418(25) 0.097 Uiso 1 calc R .
H13B H 0.1178(11) 0.2341(20) 1.0424(25) 0.097 Uiso 1 calc R .
H13C H 0.0269(26) 0.2552(28) 0.9728(5) 0.097 Uiso 1 calc R .
C14 C 0.2516(7) 0.2537(4) 0.9216(4) 0.058(2) Uani 1 d . .
H14A H 0.2989(39) 0.2210(19) 0.9549(4) 0.088 Uiso 1 calc R .
H14B H 0.3030(37) 0.2793(5) 0.8887(23) 0.088 Uiso 1 calc R .
H14C H 0.1927(7) 0.2259(20) 0.8907(23) 0.088 Uiso 1 calc R .
C15 C 0.2767(8) 0.3454(4) 1.0297(5) 0.061(2) Uani 1 d . .
H15A H 0.3057(39) 0.3093(8) 1.0669(19) 0.092 Uiso 1 calc R .
H15B H 0.2366(15) 0.3842(21) 1.0552(23) 0.092 Uiso 1 calc R .
H15C H 0.3432(26) 0.3656(27) 1.0047(6) 0.092 Uiso 1 calc R .
O2 O 0.3107(5) 0.5015(3) 0.9554(3) 0.0567(14) Uani 1 d . .
O3 O 0.4036(4) 0.4869(3) 0.8451(3) 0.0559(14) Uani 1 d . .
O5 O 0.3957(4) 0.3331(3) 0.7728(3) 0.0597(15) Uani 1 d . .
O6 O 0.2884(4) 0.3570(3) 0.6636(3) 0.0462(12) Uani 1 d . .
O7 O 0.3112(5) 0.5322(3) 0.6646(3) 0.067(2) Uani 1 d . .
O8 O 0.1343(5) 0.2098(3) 0.7247(3) 0.065(2) Uani 1 d . .
O9 O -0.2087(5) 0.3686(3) 0.8522(3) 0.0595(15) Uani 1 d . .
O10 O -0.2081(4) 0.2865(3) 0.7335(3) 0.0433(12) Uani 1 d . .
O11 O -0.1375(4) 0.2435(3) 0.8666(3) 0.0498(13) Uani 1 d . .
C21 C -0.1683(5) 0.4307(3) 0.6448(4) 0.033(2) Uani 1 d . .
C22 C -0.2493(6) 0.4564(4) 0.6954(4) 0.042(2) Uani 1 d . .
H22 H -0.2235(6) 0.4639(4) 0.7468(4) 0.062 Uiso 1 d R .
C23 C -0.3682(7) 0.4710(4) 0.6705(5) 0.052(2) Uani 1 d . .
H23 H -0.4221(7) 0.4868(4) 0.7052(5) 0.078 Uiso 1 d R .
C24 C -0.4056(7) 0.4618(4) 0.5937(5) 0.055(2) Uani 1 d . .
H24 H -0.4845(7) 0.4725(4) 0.5761(5) 0.082 Uiso 1 d R .
C25 C -0.3263(7) 0.4367(4) 0.5437(5) 0.052(2) Uani 1 d . .
H25 H -0.3517(7) 0.4305(4) 0.4920(5) 0.079 Uiso 1 d R .
C26 C -0.2097(6) 0.4208(4) 0.5686(4) 0.041(2) Uani 1 d . .
H26 H -0.1575(6) 0.4029(4) 0.5337(4) 0.061 Uiso 1 d R .
C31 C 0.0431(6) 0.3758(4) 0.5902(4) 0.035(2) Uani 1 d . .
C32 C 0.1006(6) 0.4214(4) 0.5395(4) 0.045(2) Uani 1 d . .
H32 H 0.1159(6) 0.4704(4) 0.5526(4) 0.067 Uiso 1 d R .
C33 C 0.1356(8) 0.3939(5) 0.4696(5) 0.062(2) Uani 1 d . .
H33 H 0.1728(8) 0.4247(5) 0.4359(5) 0.094 Uiso 1 d R .
C34 C 0.1144(7) 0.3209(5) 0.4507(4) 0.060(2) Uani 1 d . .
H34 H 0.1383(7) 0.3023(5) 0.4045(4) 0.090 Uiso 1 d R .
C35 C 0.0572(7) 0.2750(5) 0.5003(5) 0.058(2) Uani 1 d . .
H35 H 0.0427(7) 0.2259(5) 0.4872(5) 0.087 Uiso 1 d R .
C36 C 0.0216(6) 0.3027(4) 0.5703(4) 0.042(2) Uani 1 d . .
H36 H -0.0165(6) 0.2719(4) 0.6036(4) 0.062 Uiso 1 d R .
C41 C 0.0607(7) 0.5673(4) 0.8700(5) 0.053(2) Uani 1 d . .
H41 H 0.0854(7) 0.5523(4) 0.9198(5) 0.079 Uiso 1 d R .
C42 C -0.0533(7) 0.5513(4) 0.8306(5) 0.049(2) Uani 1 d . .
H42 H -0.1165(7) 0.5258(4) 0.8503(5) 0.074 Uiso 1 d R .
C43 C -0.0520(7) 0.5819(4) 0.7552(5) 0.051(2) Uani 1 d . .
H43 H -0.1139(7) 0.5790(4) 0.7164(5) 0.076 Uiso 1 d R .
C44 C 0.0594(7) 0.6175(4) 0.7496(5) 0.055(2) Uani 1 d . .
H44 H 0.0834(7) 0.6424(4) 0.7067(5) 0.083 Uiso 1 d R .
C45 C 0.1295(7) 0.6087(4) 0.8219(5) 0.053(2) Uani 1 d . .
H45 H 0.2063(7) 0.6273(4) 0.8342(5) 0.080 Uiso 1 d R .

loop_
_atom_type_symbol
_atom_type_description
_atom_type_scat_dispersion_real
_atom_type_scat_dispersion_imag
_atom_type_scat_source
C C 0.0033 0.0016 'International Tables Vol C Tables 4.2.6.8 and 6.1.1.4'
H H 0.0000 0.0000 'International Tables Vol C Tables 4.2.6.8 and 6.1.1.4'
O O 0.0106 0.0060 'International Tables Vol C Tables 4.2.6.8 and 6.1.1.4'
P P 0.1023 0.0942 'International Tables Vol C Tables 4.2.6.8 and 6.1.1.4'
S S 0.1246 0.1234 'International Tables Vol C Tables 4.2.6.8 and 6.1.1.4'
Co Co 0.3494 0.9721 'International Tables Vol C Tables 4.2.6.8 and 6.1.1.4'
Mo Mo -1.6832 0.6857 'International Tables Vol C Tables 4.2.6.8 and 6.1.1.4'

loop_
_geom_angle_atom_site_label_1
_geom_angle_atom_site_label_2
_geom_angle_atom_site_label_3
_geom_angle
C7 Mo1 C4 76.8(3)
C7 Mo1 C1 94.4(3)
C4 Mo1 C1 38.5(2)
C7 Mo1 C45 89.2(3)
C4 Mo1 C45 131.7(3)
C1 Mo1 C45 98.9(3)
C7 Mo1 C44 83.9(3)
C4 Mo1 C44 157.9(3)
C1 Mo1 C44 134.9(3)
C45 Mo1 C44 36.2(3)
C7 Mo1 C41 122.8(3)
C4 Mo1 C41 124.3(3)
C1 Mo1 C41 85.9(3)
C45 Mo1 C41 35.1(3)
C44 Mo1 C41 59.0(3)
C7 Mo1 C43 113.0(3)
C4 Mo1 C43 166.9(3)
C1 Mo1 C43 143.0(3)
C45 Mo1 C43 59.2(3)
C44 Mo1 C43 35.0(3)
C41 Mo1 C43 58.7(3)
C7 Mo1 C42 142.1(3)
C4 Mo1 C42 138.9(2)
C1 Mo1 C42 109.0(3)
C45 Mo1 C42 58.7(3)
C44 Mo1 C42 58.4(3)
C41 Mo1 C42 35.3(3)
C43 Mo1 C42 35.0(3)
C7 Mo1 P2 97.3(2)
C4 Mo1 P2 79.0(2)
C1 Mo1 P2 110.5(2)
C45 Mo1 P2 149.2(2)
C44 Mo1 P2 114.5(2)
C41 Mo1 P2 135.9(2)
C43 Mo1 P2 90.9(2)
C42 Mo1 P2 101.5(2)
C7 Mo1 Co1 115.9(2)
C4 Mo1 Co1 47.2(2)
C1 Mo1 Co1 62.7(2)
C45 Mo1 Co1 148.7(2)
C44 Mo1 Co1 154.8(2)
C41 Mo1 Co1 114.6(2)
C43 Mo1 Co1 119.8(2)
C42 Mo1 Co1 101.4(2)
P2 Mo1 Co1 50.67(4)
C7 Mo1 S1 127.1(2)
C4 Mo1 S1 56.0(2)
C1 Mo1 S1 33.6(2)
C45 Mo1 S1 104.1(2)
C44 Mo1 S1 134.3(2)
C41 Mo1 S1 75.4(2)
C43 Mo1 S1 117.7(2)
C42 Mo1 S1 83.4(2)
P2 Mo1 S1 95.81(5)
Co1 Mo1 S1 46.27(4)
C8 Co1 C4 92.6(3)
C8 Co1 P1 96.9(2)
C4 Co1 P1 168.7(2)
C8 Co1 P2 106.5(2)
C4 Co1 P2 86.3(2)
P1 Co1 P2 96.95(7)
C8 Co1 S1 117.7(2)
C4 Co1 S1 74.3(2)
P1 Co1 S1 95.70(7)
P2 Co1 S1 131.87(7)
C8 Co1 Mo1 137.6(2)
C4 Co1 Mo1 51.0(2)
P1 Co1 Mo1 122.32(6)
P2 Co1 Mo1 57.22(5)
S1 Co1 Mo1 76.90(5)
O9 P1 O10 106.4(3)
O9 P1 O11 97.7(3)
O10 P1 O11 103.4(3)
O9 P1 Co1 117.2(2)
O10 P1 Co1 112.2(2)
O11 P1 Co1 117.9(2)
C31 P2 C21 99.0(3)
C31 P2 Co1 114.1(2)
C21 P2 Co1 124.2(2)
C31 P2 Mo1 125.6(2)
C21 P2 Mo1 122.5(2)
Co1 P2 Mo1 72.11(6)
C1 S1 C12 109.5(3)
C1 S1 Co1 76.5(2)
C12 S1 Co1 114.4(2)
C1 S1 Mo1 42.8(2)
C12 S1 Mo1 150.3(2)
Co1 S1 Mo1 56.83(4)
C4 C1 C2 130.0(6)
C4 C1 S1 109.3(4)
C2 C1 S1 118.5(5)
C4 C1 Mo1 67.8(3)
C2 C1 Mo1 111.5(4)
S1 C1 Mo1 103.5(3)
O2 C2 O3 123.4(6)
O2 C2 C1 125.5(6)
O3 C2 C1 111.1(6)
C1 C4 C5 126.1(6)
C1 C4 Co1 96.5(4)
C5 C4 Co1 122.6(4)
C1 C4 Mo1 73.7(3)
C5 C4 Mo1 140.6(5)
Co1 C4 Mo1 81.8(2)
O5 C5 O6 122.6(6)
O5 C5 C4 125.9(6)
O6 C5 C4 111.5(6)
O7 C7 Mo1 175.5(6)
O8 C8 Co1 175.3(6)
C14 C12 C13 111.8(7)
C14 C12 C15 111.3(6)
C13 C12 C15 109.2(6)
C14 C12 S1 112.3(5)
C13 C12 S1 103.6(5)
C15 C12 S1 108.4(5)
C2 O3 C3 114.7(6)
C5 O6 C6 117.9(6)
C9 O9 P1 137.0(10)
C9' O9 P1 126.3(11)
C10 O10 P1 123.2(5)
C11 O11 P1 121.6(5)
C26 C21 C22 117.8(6)
C26 C21 P2 121.5(5)
C22 C21 P2 120.7(5)
C21 C22 C23 121.2(7)
C24 C23 C22 119.4(7)
C25 C24 C23 119.7(7)
C24 C25 C26 120.9(7)
C25 C26 C21 121.1(7)
C36 C31 C32 119.2(6)
C36 C31 P2 120.4(5)
C32 C31 P2 120.4(5)
C33 C32 C31 120.5(7)
C34 C33 C32 119.7(8)
C33 C34 C35 120.3(7)
C34 C35 C36 119.9(7)
C31 C36 C35 120.2(7)
C45 C41 C42 109.2(7)
C45 C41 Mo1 72.0(4)
C42 C41 Mo1 74.8(4)
C43 C42 C41 107.0(7)
C43 C42 Mo1 71.5(4)
C41 C42 Mo1 69.9(4)
C44 C43 C42 108.2(7)
C44 C43 Mo1 70.9(4)
C42 C43 Mo1 73.5(4)
C43 C44 C45 108.2(7)
C43 C44 Mo1 74.1(4)
C45 C44 Mo1 71.7(4)
C41 C45 C44 107.3(7)
C41 C45 Mo1 72.8(4)
C44 C45 Mo1 72.1(4)

loop_
_geom_bond_atom_site_label_1
_geom_bond_atom_site_label_2
_geom_bond_distance
Mo1 C7 1.953(8)
Mo1 C4 2.132(6)
Mo1 C1 2.212(6)
Mo1 C45 2.312(7)
Mo1 C44 2.318(7)
Mo1 C41 2.322(7)
Mo1 C43 2.360(7)
Mo1 C42 2.385(7)
Mo1 P2 2.401(2)
Mo1 Co1 2.7173(11)
Mo1 S1 3.162(2)
Co1 C8 1.759(7)
Co1 C4 2.014(6)
Co1 P1 2.159(2)
Co1 P2 2.209(2)
Co1 S1 2.346(2)
P1 O9 1.590(5)
P1 O10 1.592(5)
P1 O11 1.613(5)
P2 C31 1.816(6)
P2 C21 1.856(6)
S1 C1 1.800(6)
S1 C12 1.903(7)
C1 C4 1.434(9)
C1 C2 1.485(9)
C2 O2 1.223(8)
C2 O3 1.349(8)
C3 O3 1.467(9)
C4 C5 1.463(9)
C5 O5 1.186(8)
C5 O6 1.334(8)
C6 O6 1.444(8)
C7 O7 1.154(8)
C8 O8 1.145(8)
C9 O9 1.38(2)
C9' O9 1.39(2)
C10 O10 1.432(8)
C11 O11 1.429(9)
C12 C14 1.517(10)
C12 C13 1.525(10)
C12 C15 1.526(10)
C21 C26 1.384(9)
C21 C22 1.388(9)
C22 C23 1.389(10)
C23 C24 1.380(11)
C24 C25 1.364(11)
C25 C26 1.370(10)
C31 C36 1.387(9)
C31 C32 1.399(9)
C32 C33 1.398(10)
C33 C34 1.381(12)
C34 C35 1.389(11)
C35 C36 1.403(10)
C41 C45 1.398(11)
C41 C42 1.428(10)
C42 C43 1.427(10)
C43 C44 1.409(11)
C44 C45 1.439(11)
